data_4102023
loop_
_publ_author_name
'Antje Meltzer'
'Shigeyoshi Inoue'
'Carsten Pr\"asang'
'Matthias Driess'

_publ_section_title
;
 Steering S-H and N-H Bond Activation by a Stable N-Heterocyclic Silylene:
 Different Addition of H2S, NH3, and Organoamines on a Silicon(II) Ligand
 versus Its Si(II)\\rightarrowNi(CO)3Complex
;
_journal_name_full 'Journal of the American Chemical Society'
_journal_page_first 3038
_journal_page_last 3046
_journal_paper_doi 10.1021/ja910305p
_journal_volume 132
_journal_year 2010
_chemical_formula_moiety 'C29 H42 N2 S Si, C7 H8'
_chemical_formula_sum 'C36 H50 N2 S Si'
_chemical_formula_weight 570.93
_chemical_name_systematic
; 
 ? 
;
_space_group_IT_number 14
_symmetry_cell_setting monoclinic
_symmetry_space_group_name_Hall '-P 2yn'
_symmetry_space_group_name_H-M 'P 1 21/n 1'
_atom_sites_solution_hydrogens geom
_atom_sites_solution_primary direct
_atom_sites_solution_secondary difmap
_audit_creation_date
;
'Mon May 18 18:08:31 2009'
;
_audit_creation_method
;
CrysAlis RED, Oxford Diffraction Ltd.,
Version 1.171.32.24 (release 21-04-2008 CrysAlis171 .NET)
(compiled Apr 21 2008,18:23:10)
;
_cell_angle_alpha 90.00
_cell_angle_beta 92.315(4)
_cell_angle_gamma 90.00
_cell_formula_units_Z 4
_cell_length_a 13.4204(5)
_cell_length_b 16.5796(6)
_cell_length_c 15.4482(6)
_cell_measurement_reflns_used 8041
_cell_measurement_temperature 150(2)
_cell_measurement_theta_max 32.2855
_cell_measurement_theta_min 3.0285
_cell_volume 3434.5(2)
_computing_cell_refinement
;
CrysAlis RED, Oxford Diffraction Ltd.,
Version 1.171.32.24 (release 21-04-2008 CrysAlis171 .NET)
(compiled Apr 21 2008,18:23:10)
;
_computing_data_collection
;
CrysAlis CCD, Oxford Diffraction Ltd.,
Version 1.171.32.24 (release 21-04-2008 CrysAlis171 .NET)
(compiled Apr 21 2008,18:23:10)
;
_computing_data_reduction
;
CrysAlis RED, Oxford Diffraction Ltd.,
Version 1.171.32.24 (release 21-04-2008 CrysAlis171 .NET)
(compiled Apr 21 2008,18:23:10)
;
_computing_publication_material 'SHELXL-97 (Sheldrick, 1997)'
_computing_structure_refinement 'SHELXL-97 (Sheldrick, 1997)'
_computing_structure_solution 'SHELXS-97 (Sheldrick, 1990)'
_diffrn_ambient_temperature 150(2)
_diffrn_measured_fraction_theta_full 0.998
_diffrn_measured_fraction_theta_max 0.998
_diffrn_measurement_device_type 'Oxford Diffraction Xcalibur S Sapphire'
_diffrn_measurement_method \w
_diffrn_radiation_monochromator graphite
_diffrn_radiation_source 'Enhance (Mo) X-ray Source'
_diffrn_radiation_wavelength 0.71073
_diffrn_reflns_av_R_equivalents 0.0351
_diffrn_reflns_av_sigmaI/netI 0.0477
_diffrn_reflns_limit_h_max 15
_diffrn_reflns_limit_h_min -15
_diffrn_reflns_limit_k_max 19
_diffrn_reflns_limit_k_min -19
_diffrn_reflns_limit_l_max 18
_diffrn_reflns_limit_l_min -18
_diffrn_reflns_number 18253
_diffrn_reflns_theta_full 25.00
_diffrn_reflns_theta_max 25.00
_diffrn_reflns_theta_min 3.04
_exptl_absorpt_coefficient_mu 0.154
_exptl_absorpt_correction_T_max 0.9394
_exptl_absorpt_correction_T_min 0.9185
_exptl_absorpt_correction_type multi-scan
_exptl_absorpt_process_details
;
CrysAlis RED, Oxford Diffraction Ltd.,
Version 1.171.32.24 (release 21-04-2008 CrysAlis171 .NET)
(compiled Apr 21 2008,18:23:10)
empirical absorption correction using spherical harmonics,
 implemented in SCALE3 ABSPACK scaling algorithm.
;
_exptl_crystal_density_diffrn 1.104
_exptl_crystal_density_method 'not measured'
_exptl_crystal_F_000 1240
_exptl_crystal_size_max 0.56
_exptl_crystal_size_mid 0.46
_exptl_crystal_size_min 0.41
_refine_diff_density_max 0.401
_refine_diff_density_min -0.323
_refine_diff_density_rms 0.043
_refine_ls_extinction_method none
_refine_ls_goodness_of_fit_ref 1.083
_refine_ls_hydrogen_treatment mixed
_refine_ls_matrix_type full
_refine_ls_number_parameters 410
_refine_ls_number_reflns 6034
_refine_ls_number_restraints 129
_refine_ls_restrained_S_all 1.103
_refine_ls_R_factor_all 0.0833
_refine_ls_R_factor_gt 0.0555
_refine_ls_shift/su_max 0.000
_refine_ls_shift/su_mean 0.000
_refine_ls_structure_factor_coef Fsqd
_refine_ls_weighting_details 'calc w=1/[\s^2^(Fo^2^)+(0.0543P)^2^+1.4865P] where P=(Fo^2^+2Fc^2^)/3'
_refine_ls_weighting_scheme calc
_refine_ls_wR_factor_gt 0.1140
_refine_ls_wR_factor_ref 0.1243
_reflns_number_gt 4752
_reflns_number_total 6034
_reflns_threshold_expression >2sigma(I)
_cod_data_source_file ja910305p_si_004.cif
_cod_data_source_block cp3
_cod_database_code 4102023

loop_
_symmetry_equiv_pos_as_xyz
'x, y, z'
'-x+1/2, y+1/2, -z+1/2'
'-x, -y, -z'
'x-1/2, -y-1/2, z-1/2'

loop_
_atom_site_label
_atom_site_type_symbol
_atom_site_fract_x
_atom_site_fract_y
_atom_site_fract_z
_atom_site_U_iso_or_equiv
_atom_site_adp_type
_atom_site_occupancy
_atom_site_symmetry_multiplicity
_atom_site_calc_flag
_atom_site_refinement_flags
_atom_site_disorder_assembly
_atom_site_disorder_group
S1 S 0.27759(5) 0.44882(4) 0.17205(5) 0.03300(19) Uani 1 1 d . . .
Si1 Si 0.23111(4) 0.56215(4) 0.18016(4) 0.01882(17) Uani 1 1 d . . .
H1 H 0.1607(16) 0.5894(14) 0.1197(15) 0.023 Uiso 1 1 d . . .
N1 N 0.32533(13) 0.64008(11) 0.17713(12) 0.0172(4) Uani 1 1 d . . .
N2 N 0.17797(13) 0.59121(11) 0.28062(12) 0.0179(4) Uani 1 1 d . . .
C1 C 0.37850(18) 0.78115(15) 0.19295(18) 0.0313(6) Uani 1 1 d . . .
H1A H 0.4423 0.7721 0.2245 0.047 Uiso 1 1 calc R . .
H1B H 0.3493 0.8319 0.2123 0.047 Uiso 1 1 calc R . .
H1C H 0.3894 0.7841 0.1307 0.047 Uiso 1 1 calc R . .
C2 C 0.30891(16) 0.71293(14) 0.21039(15) 0.0207(5) Uani 1 1 d . . .
C3 C 0.22947(16) 0.72818(14) 0.26339(15) 0.0224(5) Uani 1 1 d . . .
H3 H 0.2130 0.7830 0.2737 0.027 Uiso 1 1 calc R . .
C4 C 0.17268(16) 0.66973(14) 0.30214(15) 0.0213(5) Uani 1 1 d . . .
C5 C 0.10582(18) 0.69546(16) 0.37273(17) 0.0318(6) Uani 1 1 d . . .
H5A H 0.0374 0.6778 0.3585 0.048 Uiso 1 1 calc R . .
H5B H 0.1073 0.7544 0.3781 0.048 Uiso 1 1 calc R . .
H5C H 0.1291 0.6711 0.4277 0.048 Uiso 1 1 calc R . .
C6 C 0.41268(15) 0.62565(14) 0.12658(15) 0.0191(5) Uani 1 1 d . . .
C7 C 0.50159(17) 0.60077(15) 0.16880(16) 0.0259(6) Uani 1 1 d . . .
C8 C 0.58249(18) 0.58444(16) 0.11814(18) 0.0320(6) Uani 1 1 d . . .
H8 H 0.6439 0.5682 0.1454 0.038 Uiso 1 1 calc R . .
C9 C 0.57549(18) 0.59134(16) 0.02947(18) 0.0318(6) Uani 1 1 d . . .
H9 H 0.6311 0.5785 -0.0041 0.038 Uiso 1 1 calc R . .
C10 C 0.48781(17) 0.61693(15) -0.01065(16) 0.0263(6) Uani 1 1 d . . .
H10 H 0.4839 0.6221 -0.0719 0.032 Uiso 1 1 calc R . .
C11 C 0.40446(16) 0.63551(14) 0.03656(15) 0.0224(5) Uani 1 1 d . . .
C12 C 0.51228(19) 0.5907(2) 0.26643(18) 0.0406(8) Uani 1 1 d . . .
H12 H 0.4460 0.6025 0.2910 0.049 Uiso 1 1 calc R . .
C13 C 0.5402(2) 0.5045(2) 0.2900(2) 0.0634(10) Uani 1 1 d . . .
H13A H 0.4899 0.4676 0.2649 0.095 Uiso 1 1 calc R . .
H13B H 0.5433 0.4985 0.3532 0.095 Uiso 1 1 calc R . .
H13C H 0.6054 0.4916 0.2672 0.095 Uiso 1 1 calc R . .
C14 C 0.5885(2) 0.6500(2) 0.3073(2) 0.0562(9) Uani 1 1 d . . .
H14A H 0.6552 0.6369 0.2878 0.084 Uiso 1 1 calc R . .
H14B H 0.5881 0.6457 0.3706 0.084 Uiso 1 1 calc R . .
H14C H 0.5709 0.7051 0.2897 0.084 Uiso 1 1 calc R . .
C15 C 0.31007(17) 0.66554(15) -0.01052(15) 0.0256(6) Uani 1 1 d . . .
H15 H 0.2625 0.6824 0.0343 0.031 Uiso 1 1 calc R . .
C16 C 0.2601(2) 0.59966(18) -0.06496(19) 0.0417(7) Uani 1 1 d . . .
H16A H 0.3049 0.5824 -0.1099 0.063 Uiso 1 1 calc R . .
H16B H 0.1981 0.6204 -0.0922 0.063 Uiso 1 1 calc R . .
H16C H 0.2451 0.5536 -0.0279 0.063 Uiso 1 1 calc R . .
C17 C 0.3310(2) 0.73936(17) -0.06640(17) 0.0367(7) Uani 1 1 d . . .
H17A H 0.3715 0.7233 -0.1149 0.055 Uiso 1 1 calc R . .
H17B H 0.3671 0.7799 -0.0312 0.055 Uiso 1 1 calc R . .
H17C H 0.2678 0.7622 -0.0889 0.055 Uiso 1 1 calc R . .
C18 C 0.12751(16) 0.53169(14) 0.33234(15) 0.0204(5) Uani 1 1 d . . .
C19 C 0.18008(18) 0.49414(14) 0.40046(15) 0.0243(6) Uani 1 1 d . . .
C20 C 0.1280(2) 0.44247(15) 0.45297(17) 0.0320(6) Uani 1 1 d . . .
H20 H 0.1614 0.4181 0.5016 0.038 Uiso 1 1 calc R . .
C21 C 0.0287(2) 0.42601(15) 0.43577(18) 0.0346(7) Uani 1 1 d . . .
H21 H -0.0058 0.3907 0.4726 0.042 Uiso 1 1 calc R . .
C22 C -0.02079(19) 0.46029(15) 0.36575(19) 0.0322(7) Uani 1 1 d . . .
H22 H -0.0887 0.4468 0.3534 0.039 Uiso 1 1 calc R . .
C23 C 0.02665(17) 0.51459(15) 0.31246(17) 0.0257(6) Uani 1 1 d . . .
C24 C 0.29119(19) 0.50683(17) 0.41777(19) 0.0372(6) Uani 1 1 d U . .
H24 H 0.3183 0.5328 0.3653 0.045 Uiso 1 1 calc R . .
C25 C 0.3456(2) 0.42784(19) 0.4321(2) 0.0501(8) Uani 1 1 d U . .
H25A H 0.3207 0.4010 0.4834 0.075 Uiso 1 1 calc R . .
H25B H 0.4172 0.4382 0.4409 0.075 Uiso 1 1 calc R . .
H25C H 0.3343 0.3931 0.3813 0.075 Uiso 1 1 calc R . .
C26 C 0.3117(3) 0.5630(3) 0.4938(3) 0.0887(14) Uani 1 1 d U . .
H26A H 0.2842 0.6165 0.4801 0.106 Uiso 1 1 calc R . .
H26B H 0.3838 0.5674 0.5053 0.106 Uiso 1 1 calc R . .
H26C H 0.2803 0.5415 0.5452 0.106 Uiso 1 1 calc R . .
C27 C -0.02940(17) 0.55083(17) 0.23469(19) 0.0348(7) Uani 1 1 d . . .
H27 H 0.0086 0.5992 0.2159 0.042 Uiso 1 1 calc R . .
C28 C -0.0321(2) 0.4903(2) 0.1600(2) 0.0541(9) Uani 1 1 d . . .
H28A H 0.0362 0.4760 0.1458 0.081 Uiso 1 1 calc R . .
H28B H -0.0665 0.5143 0.1092 0.081 Uiso 1 1 calc R . .
H28C H -0.0678 0.4416 0.1772 0.081 Uiso 1 1 calc R . .
C29 C -0.13513(19) 0.5786(2) 0.2547(2) 0.0572(10) Uani 1 1 d . . .
H29A H -0.1758 0.5316 0.2686 0.086 Uiso 1 1 calc R . .
H29B H -0.1652 0.6062 0.2040 0.086 Uiso 1 1 calc R . .
H29C H -0.1320 0.6156 0.3041 0.086 Uiso 1 1 calc R . .
C30A C 0.9067(2) 0.71961(18) 0.05103(18) 0.0581(12) Uani 0.671(5) 1 d PGU A 1
C31A C 0.9578(2) 0.7594(2) 0.1184(2) 0.0640(13) Uani 0.671(5) 1 d PGU A 1
H31A H 1.0286 0.7616 0.1199 0.077 Uiso 0.671(5) 1 calc PR A 1
C32A C 0.9054(3) 0.7959(2) 0.1836(2) 0.0738(14) Uani 0.671(5) 1 d PGU A 1
H32A H 0.9403 0.8231 0.2296 0.089 Uiso 0.671(5) 1 calc PR A 1
C33A C 0.8018(3) 0.7926(2) 0.1813(2) 0.0731(15) Uani 0.671(5) 1 d PGU A 1
H33A H 0.7659 0.8176 0.2259 0.088 Uiso 0.671(5) 1 calc PR A 1
C34A C 0.7507(2) 0.7528(2) 0.1139(2) 0.0649(13) Uani 0.671(5) 1 d PGU A 1
H34A H 0.6799 0.7506 0.1124 0.078 Uiso 0.671(5) 1 calc PR A 1
C35A C 0.8031(2) 0.7163(2) 0.0488(2) 0.0555(13) Uani 0.671(5) 1 d PGU A 1
H35A H 0.7682 0.6891 0.0027 0.067 Uiso 0.671(5) 1 calc PR A 1
C36A C 0.9637(3) 0.6782(3) -0.0218(3) 0.092(2) Uani 0.671(5) 1 d PRU A 1
H36A H 1.0031 0.7186 -0.0518 0.110 Uiso 0.671(5) 1 calc PR A 1
H36B H 0.9159 0.6531 -0.0632 0.110 Uiso 0.671(5) 1 calc PR A 1
H36C H 1.0082 0.6369 0.0033 0.110 Uiso 0.671(5) 1 calc PR A 1
C30B C 0.8332(5) 0.7621(4) 0.1144(5) 0.073(3) Uani 0.329(5) 1 d PGU A 2
C31B C 0.9326(5) 0.7771(5) 0.1376(5) 0.074(3) Uani 0.329(5) 1 d PGU A 2
H31B H 0.9493 0.8091 0.1871 0.089 Uiso 0.329(5) 1 calc PR A 2
C32B C 1.0077(4) 0.7452(5) 0.0884(6) 0.077(3) Uani 0.329(5) 1 d PGU A 2
H32B H 1.0756 0.7555 0.1043 0.093 Uiso 0.329(5) 1 calc PR A 2
C33B C 0.9833(5) 0.6984(5) 0.0160(5) 0.075(3) Uani 0.329(5) 1 d PGU A 2
H33B H 1.0345 0.6767 -0.0176 0.090 Uiso 0.329(5) 1 calc PR A 2
C34B C 0.8838(6) 0.6834(5) -0.0072(5) 0.076(3) Uani 0.329(5) 1 d PGU A 2
H34B H 0.8672 0.6514 -0.0567 0.091 Uiso 0.329(5) 1 calc PR A 2
C35B C 0.8088(5) 0.7152(5) 0.0420(5) 0.072(3) Uani 0.329(5) 1 d PGU A 2
H35B H 0.7409 0.7050 0.0261 0.087 Uiso 0.329(5) 1 calc PR A 2
C36B C 0.7582(7) 0.7991(7) 0.1739(7) 0.095(4) Uani 0.329(5) 1 d PRU A 2
H36D H 0.7554 0.7668 0.2269 0.114 Uiso 0.329(5) 1 calc PR A 2
H36E H 0.6922 0.8001 0.1444 0.114 Uiso 0.329(5) 1 calc PR A 2
H36F H 0.7787 0.8543 0.1888 0.114 Uiso 0.329(5) 1 calc PR A 2

loop_
_atom_site_aniso_label
_atom_site_aniso_U_11
_atom_site_aniso_U_22
_atom_site_aniso_U_33
_atom_site_aniso_U_23
_atom_site_aniso_U_13
_atom_site_aniso_U_12
S1 0.0470(4) 0.0161(3) 0.0373(4) -0.0045(3) 0.0188(3) -0.0031(3)
Si1 0.0203(3) 0.0176(3) 0.0187(3) 0.0000(3) 0.0037(3) -0.0041(3)
N1 0.0175(9) 0.0180(10) 0.0163(10) 0.0008(8) 0.0020(8) 0.0008(8)
N2 0.0173(9) 0.0158(10) 0.0206(11) 0.0016(9) 0.0028(8) -0.0018(8)
C1 0.0354(14) 0.0199(13) 0.0390(16) -0.0008(12) 0.0083(12) -0.0068(11)
C2 0.0236(12) 0.0190(12) 0.0193(13) 0.0034(11) -0.0025(10) -0.0010(10)
C3 0.0266(12) 0.0149(12) 0.0261(14) -0.0002(11) 0.0041(10) 0.0020(10)
C4 0.0192(11) 0.0204(13) 0.0245(13) -0.0002(11) 0.0014(10) 0.0030(10)
C5 0.0325(13) 0.0256(14) 0.0382(16) -0.0047(13) 0.0143(12) 0.0019(11)
C6 0.0195(11) 0.0148(12) 0.0234(13) -0.0003(10) 0.0071(10) -0.0043(9)
C7 0.0203(12) 0.0289(14) 0.0285(14) 0.0027(12) 0.0022(10) -0.0017(10)
C8 0.0214(12) 0.0331(15) 0.0417(17) 0.0006(13) 0.0041(12) 0.0013(11)
C9 0.0257(13) 0.0351(15) 0.0358(16) -0.0056(13) 0.0142(12) -0.0044(11)
C10 0.0330(13) 0.0247(14) 0.0217(14) -0.0051(11) 0.0095(11) -0.0081(11)
C11 0.0243(12) 0.0198(12) 0.0234(13) -0.0026(11) 0.0034(10) -0.0067(10)
C12 0.0223(13) 0.067(2) 0.0321(16) 0.0143(16) 0.0012(12) 0.0089(13)
C13 0.0513(19) 0.077(3) 0.061(2) 0.036(2) -0.0111(17) -0.0009(18)
C14 0.0521(19) 0.080(3) 0.0353(18) -0.0081(18) -0.0119(15) 0.0073(17)
C15 0.0272(12) 0.0311(14) 0.0185(12) 0.0005(12) 0.0019(10) -0.0013(11)
C16 0.0409(16) 0.0420(18) 0.0414(18) -0.0012(15) -0.0101(14) -0.0081(13)
C17 0.0491(16) 0.0326(16) 0.0281(15) 0.0026(13) -0.0025(13) 0.0002(13)
C18 0.0257(12) 0.0144(12) 0.0218(13) -0.0023(10) 0.0109(10) -0.0017(9)
C19 0.0354(14) 0.0181(13) 0.0200(13) -0.0020(11) 0.0085(11) 0.0007(10)
C20 0.0519(16) 0.0210(13) 0.0239(14) 0.0004(12) 0.0124(12) 0.0060(12)
C21 0.0477(16) 0.0182(13) 0.0401(17) 0.0013(13) 0.0280(14) -0.0010(12)
C22 0.0275(13) 0.0234(14) 0.0469(18) -0.0028(13) 0.0181(12) -0.0033(11)
C23 0.0257(12) 0.0197(13) 0.0324(15) -0.0017(12) 0.0113(11) -0.0005(10)
C24 0.0373(15) 0.0401(15) 0.0335(14) 0.0127(12) -0.0088(12) -0.0036(11)
C25 0.0415(16) 0.0517(16) 0.057(2) 0.0076(15) 0.0013(15) 0.0109(13)
C26 0.081(3) 0.071(2) 0.110(3) -0.040(2) -0.053(2) 0.013(2)
C27 0.0208(12) 0.0390(16) 0.0445(17) 0.0065(14) -0.0001(12) -0.0101(11)
C28 0.0469(18) 0.064(2) 0.051(2) -0.0042(18) -0.0099(16) -0.0220(16)
C29 0.0233(14) 0.068(2) 0.080(3) 0.026(2) 0.0049(15) 0.0028(14)
C30A 0.076(2) 0.046(3) 0.051(2) 0.0145(18) -0.0061(17) -0.015(2)
C31A 0.083(3) 0.050(3) 0.058(2) 0.020(2) -0.0144(19) -0.025(2)
C32A 0.121(3) 0.048(3) 0.051(2) 0.0135(19) -0.012(2) -0.023(3)
C33A 0.120(3) 0.047(3) 0.053(3) 0.012(2) 0.007(2) -0.002(3)
C34A 0.089(2) 0.046(3) 0.060(3) 0.021(2) 0.0047(18) -0.006(2)
C35A 0.075(2) 0.039(3) 0.051(2) 0.014(2) -0.0084(19) -0.016(2)
C36A 0.094(4) 0.099(6) 0.082(4) -0.010(4) 0.010(3) -0.005(4)
C30B 0.099(4) 0.040(4) 0.077(5) 0.019(4) -0.015(4) -0.002(4)
C31B 0.104(5) 0.041(5) 0.075(6) 0.009(4) -0.022(4) -0.005(4)
C32B 0.096(4) 0.048(5) 0.085(6) 0.009(4) -0.022(4) -0.006(4)
C33B 0.095(5) 0.046(4) 0.082(6) 0.008(4) -0.018(4) 0.001(4)
C34B 0.100(5) 0.043(4) 0.082(5) 0.009(4) -0.025(4) -0.002(4)
C35B 0.090(5) 0.040(5) 0.084(6) 0.019(4) -0.024(4) -0.005(4)
C36B 0.119(6) 0.082(11) 0.084(9) 0.021(7) -0.004(7) 0.017(8)

loop_
_atom_type_symbol
_atom_type_description
_atom_type_scat_dispersion_real
_atom_type_scat_dispersion_imag
_atom_type_scat_source
C C 0.0033 0.0016 'International Tables Vol C Tables 4.2.6.8 and 6.1.1.4'
H H 0.0000 0.0000 'International Tables Vol C Tables 4.2.6.8 and 6.1.1.4'
N N 0.0061 0.0033 'International Tables Vol C Tables 4.2.6.8 and 6.1.1.4'
Si Si 0.0817 0.0704 'International Tables Vol C Tables 4.2.6.8 and 6.1.1.4'
S S 0.1246 0.1234 'International Tables Vol C Tables 4.2.6.8 and 6.1.1.4'

loop_
_geom_angle_atom_site_label_1
_geom_angle_atom_site_label_2
_geom_angle_atom_site_label_3
_geom_angle
_geom_angle_site_symmetry_1
_geom_angle_site_symmetry_3
_geom_angle_publ_flag
N2 Si1 N1 97.63(9) . . ?
N2 Si1 S1 116.37(7) . . ?
N1 Si1 S1 116.90(7) . . ?
C2 N1 C6 120.32(18) . . ?
C2 N1 Si1 120.65(15) . . ?
C6 N1 Si1 118.40(14) . . ?
C4 N2 C18 119.37(18) . . ?
C4 N2 Si1 119.90(15) . . ?
C18 N2 Si1 120.11(14) . . ?
N1 C2 C3 122.2(2) . . ?
N1 C2 C1 120.0(2) . . ?
C3 C2 C1 117.8(2) . . ?
C4 C3 C2 125.1(2) . . ?
N2 C4 C3 122.3(2) . . ?
N2 C4 C5 119.5(2) . . ?
C3 C4 C5 118.1(2) . . ?
C7 C6 C11 121.9(2) . . ?
C7 C6 N1 119.3(2) . . ?
C11 C6 N1 118.8(2) . . ?
C8 C7 C6 117.8(2) . . ?
C8 C7 C12 119.6(2) . . ?
C6 C7 C12 122.7(2) . . ?
C9 C8 C7 121.4(2) . . ?
C8 C9 C10 119.9(2) . . ?
C9 C10 C11 121.5(2) . . ?
C10 C11 C6 117.5(2) . . ?
C10 C11 C15 119.5(2) . . ?
C6 C11 C15 123.0(2) . . ?
C7 C12 C13 110.7(3) . . ?
C7 C12 C14 111.9(2) . . ?
C13 C12 C14 110.5(2) . . ?
C16 C15 C11 111.7(2) . . ?
C16 C15 C17 110.5(2) . . ?
C11 C15 C17 111.3(2) . . ?
C19 C18 C23 122.0(2) . . ?
C19 C18 N2 119.1(2) . . ?
C23 C18 N2 118.9(2) . . ?
C20 C19 C18 117.8(2) . . ?
C20 C19 C24 119.8(2) . . ?
C18 C19 C24 122.4(2) . . ?
C21 C20 C19 121.1(3) . . ?
C22 C21 C20 120.3(2) . . ?
C21 C22 C23 121.1(2) . . ?
C22 C23 C18 117.5(2) . . ?
C22 C23 C27 120.1(2) . . ?
C18 C23 C27 122.4(2) . . ?
C25 C24 C26 110.3(3) . . ?
C25 C24 C19 111.8(2) . . ?
C26 C24 C19 111.6(3) . . ?
C23 C27 C28 109.5(2) . . ?
C23 C27 C29 113.1(2) . . ?
C28 C27 C29 110.8(2) . . ?
C31A C30A C35A 120.0 . . ?
C31A C30A C36A 120.8 . . ?
C35A C30A C36A 119.2 . . ?
C32A C31A C30A 120.0 . . ?
C33A C32A C31A 120.0 . . ?
C34A C33A C32A 120.0 . . ?
C33A C34A C35A 120.0 . . ?
C34A C35A C30A 120.0 . . ?
C31B C30B C35B 120.0 . . ?
C31B C30B C36B 115.1 . . ?
C35B C30B C36B 124.9 . . ?
C32B C31B C30B 120.0 . . ?
C31B C32B C33B 120.0 . . ?
C32B C33B C34B 120.0 . . ?
C35B C34B C33B 120.0 . . ?
C34B C35B C30B 120.0 . . ?

loop_
_geom_bond_atom_site_label_1
_geom_bond_atom_site_label_2
_geom_bond_distance
_geom_bond_site_symmetry_2
_geom_bond_publ_flag
S1 Si1 1.9853(9) . ?
Si1 N2 1.7998(19) . ?
Si1 N1 1.8098(19) . ?
N1 C2 1.334(3) . ?
N1 C6 1.454(3) . ?
N2 C4 1.346(3) . ?
N2 C18 1.454(3) . ?
C1 C2 1.498(3) . ?
C2 C3 1.393(3) . ?
C3 C4 1.384(3) . ?
C4 C5 1.502(3) . ?
C6 C7 1.399(3) . ?
C6 C11 1.400(3) . ?
C7 C8 1.390(3) . ?
C7 C12 1.518(4) . ?
C8 C9 1.374(4) . ?
C9 C10 1.375(4) . ?
C10 C11 1.394(3) . ?
C11 C15 1.519(3) . ?
C12 C13 1.520(5) . ?
C12 C14 1.536(4) . ?
C15 C16 1.518(4) . ?
C15 C17 1.530(4) . ?
C18 C19 1.390(3) . ?
C18 C23 1.405(3) . ?
C19 C20 1.388(3) . ?
C19 C24 1.519(4) . ?
C20 C21 1.376(4) . ?
C21 C22 1.369(4) . ?
C22 C23 1.391(3) . ?
C23 C27 1.516(4) . ?
C24 C25 1.512(4) . ?
C24 C26 1.515(5) . ?
C27 C28 1.529(4) . ?
C27 C29 1.535(4) . ?
C30A C31A 1.3900 . ?
C30A C35A 1.3900 . ?
C30A C36A 1.5467 . ?
C31A C32A 1.3900 . ?
C32A C33A 1.3900 . ?
C33A C34A 1.3900 . ?
C34A C35A 1.3900 . ?
C30B C31B 1.3900 . ?
C30B C35B 1.3900 . ?
C30B C36B 1.5199 . ?
C31B C32B 1.3900 . ?
C32B C33B 1.3900 . ?
C33B C34B 1.3900 . ?
C34B C35B 1.3900 . ?
